data_2009397
loop_
_publ_author_name
'Leigh, D. A.'
'Moody, A. E.'
'Pritchard, R. G.'

_publ_section_title
;
 2,7-Dimethyl-3,5-octadiyne-2,7-diol dichloromethane solvate: a
 clathrate comprising hydrogen-bonded supramolecular tunnels containing
 dichloromethane guest molecules
;
_journal_issue 1
_journal_name_full 'Acta Crystallographica Section C'
_journal_page_first 129
_journal_page_last 131
_journal_paper_doi 10.1107/S0108270193007747
_journal_volume 50
_journal_year 1994
_chemical_formula_moiety 'C10 H14 O2 , 0.06C H2 Cl2'
_chemical_formula_sum 'C10 H14 Cl O2'
_chemical_formula_weight 171.32
_chemical_name_systematic 2,7-dimethyl-3,5-octadiyne-2,7-diol
_space_group_IT_number 146
_space_group_name_Hall 'R 3'
_space_group_name_H-M_alt 'R 3 :H'
_symmetry_cell_setting trigonal
_symmetry_space_group_name_Hall 'R 3'
_symmetry_space_group_name_H-M 'R 3 :H'
_atom_type_scat_source ??
_cell_angle_alpha 90
_cell_angle_beta 90
_cell_angle_gamma 120
_cell_formula_units_Z 9
_cell_length_a 22.426(5)
_cell_length_b 22.426(5)
_cell_length_c 6.395(4)
_cell_measurement_reflns_used 20
_cell_measurement_temperature 296
_cell_measurement_theta_max 20.6
_cell_measurement_theta_min 14.3
_cell_volume 2785(2)
_computing_cell_refinement 'MSC/AFC Diffractometer Control Software'
_computing_data_collection
;MSC/AFC Diffractometer Control Software (Molecular Structure Corporation,
 1988)
;
_computing_data_reduction 'TEXSAN PROCESS (Molecular Structure Corporation, 1985)'
_computing_molecular_graphics ' ORTEPII (Johnson, 1976); PLUTO (Motherwell & Clegg, 1978)'
_computing_publication_material 'TEXSAN FINISH'
_computing_structure_refinement 'TEXSAN LS'
_computing_structure_solution 'MITHRIL (Gilmore, 1984)'
_diffrn_ambient_temperature 296
_diffrn_measurement_device AFC-6S
_diffrn_measurement_method \w/2\q
_diffrn_radiation_monochromator graphite
_diffrn_radiation_source 'X-ray tube'
_diffrn_radiation_type MoK\a
_diffrn_radiation_wavelength 0.71069
_diffrn_reflns_av_R_equivalents 0.040
_diffrn_reflns_limit_h_max 21
_diffrn_reflns_limit_h_min -22
_diffrn_reflns_limit_k_max 22
_diffrn_reflns_limit_k_min 0
_diffrn_reflns_limit_l_max 7
_diffrn_reflns_limit_l_min 0
_diffrn_reflns_number 1255
_diffrn_reflns_theta_max 25
_diffrn_reflns_theta_min 4
_diffrn_standards_decay_% 'not significant'
_diffrn_standards_interval_count 150
_diffrn_standards_number 3
_exptl_absorpt_coefficient_mu 0.084
_exptl_absorpt_correction_T_max 1.00
_exptl_absorpt_correction_T_min 0.83
_exptl_absorpt_correction_type empirical
_exptl_crystal_colour colourless
_exptl_crystal_density_diffrn 0.919
_exptl_crystal_description needle
_exptl_crystal_F_000 832.68
_exptl_crystal_size_max 0.40
_exptl_crystal_size_mid 0.20
_exptl_crystal_size_min 0.20
_refine_diff_density_max -0.23
_refine_diff_density_min 0.36
_refine_ls_extinction_method none
_refine_ls_goodness_of_fit_obs 2.56
_refine_ls_matrix_type full
_refine_ls_number_parameters 117
_refine_ls_number_reflns 502
_refine_ls_number_restraints 0
_refine_ls_R_factor_obs 0.0609
_refine_ls_shift/esd_max 0.05
_refine_ls_structure_factor_coef F
_refine_ls_weighting_scheme sigma
_refine_ls_wR_factor_obs 0.0736
_reflns_number_observed 502
_reflns_number_total 1098
_reflns_observed_criterion 'I > 2\s(I)'
_cod_data_source_file mu1038.cif
_cod_data_source_block 1
_cod_original_sg_symbol_H-M 'R 3'
_cod_original_formula_sum 'C10 H14 Cl1 O2'
_cod_database_code 2009397

loop_
_symmetry_equiv_pos_as_xyz
x,y,z
-y,x-y,z
-x+y,-x,z
2/3+x,1/3+y,1/3+z
2/3-y,1/3+x-y,1/3+z
2/3+y-x,1/3-x,1/3+z
1/3+x,2/3+y,2/3+z
1/3-y,2/3+x-y,2/3+z
1/3+y-x,2/3-x,2/3+z

loop_
_atom_site_aniso_label
_atom_site_aniso_U_11
_atom_site_aniso_U_22
_atom_site_aniso_U_33
_atom_site_aniso_U_12
_atom_site_aniso_U_13
_atom_site_aniso_U_23
O1 0.086(7) 0.080(8) 0.049(7) 0.048(6) 0.003(5) -0.001(5)
O2 0.057(6) 0.060(6) 0.043(6) 0.025(5) -0.006(4) 0.004(4)
C1 0.053(8) 0.075(9) 0.076(9) 0.015(7) -0.006(7) 0.006(7)
C2 0.063(8) 0.052(8) 0.054(10) 0.031(7) -0.001(7) 0.006(6)
C3 0.055(8) 0.073(9) 0.050(7) 0.035(7) -0.003(7) 0.000(6)
C4 0.066(8) 0.070(8) 0.052(7) 0.037(7) 0.003(6) -0.001(6)
C5 0.056(7) 0.066(8) 0.048(6) 0.030(6) 0.004(6) -0.002(5)
C6 0.055(7) 0.056(8) 0.048(7) 0.027(6) -0.004(6) 0.000(5)
C7 0.049(7) 0.055(8) 0.048(8) 0.023(7) 0.001(6) 0.006(6)
C8 0.090(10) 0.100(10) 0.070(10) 0.040(10) 0.007(8) 0.027(8)
C9 0.100(10) 0.100(10) 0.059(9) 0.050(9) -0.016(8) -0.025(8)
C10 0.090(10) 0.077(10) 0.120(10) 0.052(9) -0.017(9) -0.018(9)

loop_
_atom_site_label
_atom_site_fract_x
_atom_site_fract_y
_atom_site_fract_z
_atom_site_U_iso_or_equiv
O1 1.0130(5) 0.7134(5) 1.3216 0.0688
O2 0.7192(4) 0.6949(4) 0.5920(10) 0.0551
C1 1.0889(6) 0.8229(6) 1.175(2) 0.0755
C2 1.0201(6) 0.7786(7) 1.278(2) 0.0552
C3 0.9643(6) 0.7692(6) 1.138(2) 0.0581
C4 0.9204(7) 0.7626(7) 1.024(2) 0.0615
C5 0.8677(6) 0.7580(6) 0.889(2) 0.0571
C6 0.8253(7) 0.7573(6) 0.777(2) 0.0534
C7 0.7753(6) 0.7618(6) 0.641(2) 0.0515
C8 0.8091(7) 0.7947(8) 0.436(2) 0.0891
C9 1.0154(7) 0.8081(7) 1.484(3) 0.0837
C10 0.7482(7) 0.8026(7) 0.753(3) 0.0899
H1 1.004(7) 0.693(7) 1.22(2) 0.0811
H1A 1.1244 0.8262 1.2645 0.0904
H1B 1.0903 0.8029 1.0462 0.0904
H1C 1.0954 0.8676 1.1520 0.0904
H2 0.705(7) 0.676(6) 0.68(2) 0.0684
H8A 0.8257 0.7677 0.3709 0.1080
H8B 0.7765 0.7972 0.3480 0.1080
H8C 0.8465 0.8397 0.4616 0.1080
H9A 1.0504 0.8113 1.5753 0.1002
H9B 1.0215 0.8527 1.4626 0.1002
H9C 0.9716 0.7791 1.5451 0.1002
H10A 0.7852 0.8475 0.7837 0.1088
H10B 0.7154 0.8060 0.6676 0.1088
H10C 0.7268 0.7800 0.8805 0.1088
Cl11 1.0 1.0 0.673(8) 0.17(2)
Cl12 0.9180(10) 0.936(2) 1.042(8) 0.17(2)
C11 1.0 1.0 0.950(8) 0.17(2)

loop_
_geom_angle_atom_site_label_1
_geom_angle_atom_site_label_2
_geom_angle_atom_site_label_3
_geom_angle
_geom_angle_publ_flag
O1 C2 C1 108.0(10) ?
O1 C2 C3 108.8(9) yes
O1 C2 C9 107.0(10) ?
C1 C2 C3 110.0(10) ?
C1 C2 C9 112.0(10) ?
C3 C2 C9 111.0(10) ?
C2 C3 C4 179.0(10) yes
C3 C4 C5 177(2) yes
C4 C5 C6 177.0(10) yes
C5 C6 C7 176.0(10) yes
O2 C7 C6 111.0(10) yes
O2 C7 C8 107.0(10) ?
O2 C7 C10 109.0(10) ?
C6 C7 C8 110.0(10) ?
C6 C7 C10 108.0(10) ?
C8 C7 C10 112.0(10) ?

loop_
_geom_bond_atom_site_label_1
_geom_bond_atom_site_label_2
_geom_bond_site_symmetry_1
_geom_bond_site_symmetry_2
_geom_bond_distance
_geom_bond_publ_flag
O1 C2 . . 1.42(2) yes
O2 C7 . . 1.430(10) yes
C1 C2 . . 1.50(2) yes
C2 C3 . . 1.46(2) yes
C2 C9 . . 1.50(2) yes
C3 C4 . . 1.18(2) yes
C4 C5 . . 1.42(2) yes
C5 C6 . . 1.19(2) yes
C6 C7 . . 1.46(2) yes
C7 C8 . . 1.51(2) yes
C7 C10 . . 1.51(2) yes
